data_9002871
loop_
_publ_author_name
'Groat, L. A.'
'Chakoumakos, B. C.'
'Brouwer, D. H.'
'Hoffman, C. M.'
'Fyfe, C. A.'
'Morell, H.'
'Schultz, A. J.'

_publ_section_title
;The amblygonite (LiAlPO4F) - montebrasite (LiAlPO4OH) solid solution: A
 combined powder and single-crystal neutron diffraction and solid-state Li
 MAS, CP MAS, and REDOR NMR study Sample: from Dunton Gem Min, Oxford County,
 Maine at T = 295 K
;
_journal_name_full 'American Mineralogist'
_journal_page_first 195
_journal_page_last 210
_journal_volume 88
_journal_year 2003
_chemical_formula_sum 'Al F0.04 H0.96 Li O4.96 P'
_chemical_name_mineral Montebrasite
_space_group_IT_number 2
_symmetry_space_group_name_Hall '-P 1 (1/2*x+1/2*y,1/2*x-1/2*y,-z)'
_symmetry_space_group_name_H-M 'C -1'
_cell_angle_alpha 91.302
_cell_angle_beta 117.953
_cell_angle_gamma 91.773
_cell_length_a 6.7234
_cell_length_b 7.7181
_cell_length_c 7.0258
_cell_formula_units_Z 4
_cell_volume 321.607
_database_code_amcsd 0002960
_diffrn_ambient_temperature 295
_exptl_crystal_density_diffrn 3.015
_cod_original_formula_sum 'P Al O4.96 F.04 H.96 Li'
_cod_database_code 9002871

loop_
_space_group_symop_operation_xyz
x,y,z
1/2+x,1/2+y,z
-x,-y,-z
1/2-x,1/2-y,-z

loop_
_atom_site_label
_atom_site_fract_x
_atom_site_fract_y
_atom_site_fract_z
_atom_site_occupancy
_atom_site_U_iso_or_equiv
P 0.98420 0.34220 0.26670 1.00000 0.00500
Al1 0.00000 0.00000 0.00000 1.00000 0.00530
Al2 0.00000 0.00000 0.50000 1.00000 0.00520
O1 -0.31750 0.01530 -0.15950 1.00000 0.00770
O2 0.29800 0.05830 0.57420 1.00000 0.00760
O3 0.10130 -0.22370 -0.38950 1.00000 0.00700
O4 0.02630 0.23600 0.10360 1.00000 0.00810
O 0.04800 0.08930 -0.22580 0.96000 0.00660
F 0.04800 0.08930 -0.22580 0.04000 0.00660
H 0.20440 0.13350 0.84700 0.96000 0.02070
Li1 0.06600 -0.31700 0.27400 0.23000 0.01300
Li2 0.07090 -0.32130 0.31800 0.77000 0.01100

loop_
_cod_related_entry_id
_cod_related_entry_database
_cod_related_entry_code
1 AMCSD 0002960
